data_1550337
loop_
_publ_author_name
'Xia, Jian'
'Zhang, Yixin'
'Hu, Xiaoqiang'
'Ma, Xin'
'Cui, Lei'
'Zhang, Jianfu'
'Jian, Zhongbao'

_publ_section_title
;
 Sterically very bulky aliphatic/aromatic phosphine-sulfonate palladium
 catalysts for ethylene polymerization and copolymerization with polar
 monomers
;
_journal_issue 4
_journal_name_full 'Polymer Chemistry'
_journal_page_first 546
_journal_paper_doi 10.1039/C8PY01568F
_journal_volume 10
_journal_year 2019
_chemical_absolute_configuration ad
_chemical_formula_sum 'C31 H38 Cl2 O5 P S'
_chemical_formula_weight 624.54
_space_group_crystal_system hexagonal
_space_group_IT_number 170
_space_group_name_Hall 'P 65'
_space_group_name_H-M_alt 'P 65'
_symmetry_space_group_name_Hall 'P 65'
_symmetry_space_group_name_H-M 'P 65'
_atom_sites_solution_hydrogens mixed
_audit_creation_method SHELXL-2014/7
_audit_update_record
;
2018-09-29 deposited with the CCDC.
2018-12-06 downloaded from the CCDC.
;
_cell_angle_alpha 90
_cell_angle_beta 90
_cell_angle_gamma 120
_cell_formula_units_Z 6
_cell_length_a 22.6855(8)
_cell_length_b 22.6855(8)
_cell_length_c 10.7563(7)
_cell_measurement_reflns_used 4824
_cell_measurement_temperature 185(2)
_cell_measurement_theta_max 19.7500
_cell_measurement_theta_min 2.6096
_cell_volume 4793.9(4)
_computing_cell_refinement 'Bruker SMART'
_computing_data_collection 'Bruker SMART'
_computing_data_reduction 'Bruker SAINT'
_computing_molecular_graphics 'Bruker SHELXTL'
_computing_publication_material 'Bruker SHELXTL'
_computing_structure_refinement 'Bruker SHELXTL'
_computing_structure_solution 'Bruker SHELXTL'
_diffrn_ambient_temperature 185(2)
_diffrn_measured_fraction_theta_full 1.000
_diffrn_measured_fraction_theta_max 1.000
_diffrn_measurement_device_type 'CCD area detector'
_diffrn_measurement_method 'phi and omega scans'
_diffrn_radiation_monochromator graphite
_diffrn_radiation_source 'sealed tube'
_diffrn_radiation_type MoK\a
_diffrn_radiation_wavelength 0.71073
_diffrn_reflns_av_R_equivalents 0.0598
_diffrn_reflns_av_unetI/netI 0.0472
_diffrn_reflns_Laue_measured_fraction_full 1.000
_diffrn_reflns_Laue_measured_fraction_max 1.000
_diffrn_reflns_limit_h_max 26
_diffrn_reflns_limit_h_min -26
_diffrn_reflns_limit_k_max 26
_diffrn_reflns_limit_k_min -26
_diffrn_reflns_limit_l_max 12
_diffrn_reflns_limit_l_min -9
_diffrn_reflns_number 24765
_diffrn_reflns_point_group_measured_fraction_full 0.890
_diffrn_reflns_point_group_measured_fraction_max 0.890
_diffrn_reflns_theta_full 24.987
_diffrn_reflns_theta_max 24.987
_diffrn_reflns_theta_min 1.795
_exptl_absorpt_coefficient_mu 0.356
_exptl_absorpt_correction_type none
_exptl_crystal_colour white
_exptl_crystal_density_diffrn 1.298
_exptl_crystal_description block
_exptl_crystal_F_000 1974
_exptl_crystal_size_max 0.320
_exptl_crystal_size_mid 0.110
_exptl_crystal_size_min 0.080
_refine_diff_density_max 0.312
_refine_diff_density_min -0.436
_refine_diff_density_rms 0.063
_refine_ls_abs_structure_details
;
 Flack x determined using 1463 quotients [(I+)-(I-)]/[(I+)+(I-)]
 (Parsons, Flack and Wagner, Acta Cryst. B69 (2013) 249-259).
;
_refine_ls_abs_structure_Flack -0.05(5)
_refine_ls_extinction_method none
_refine_ls_goodness_of_fit_ref 0.934
_refine_ls_hydrogen_treatment mixed
_refine_ls_matrix_type full
_refine_ls_number_parameters 365
_refine_ls_number_reflns 5002
_refine_ls_number_restraints 1
_refine_ls_restrained_S_all 0.934
_refine_ls_R_factor_all 0.0623
_refine_ls_R_factor_gt 0.0514
_refine_ls_shift/su_max 0.059
_refine_ls_shift/su_mean 0.003
_refine_ls_structure_factor_coef Fsqd
_refine_ls_weighting_details 'w=1/[\s^2^(Fo^2^)+(0.1187P)^2^+2.4333P] where P=(Fo^2^+2Fc^2^)/3'
_refine_ls_weighting_scheme calc
_refine_ls_wR_factor_gt 0.1419
_refine_ls_wR_factor_ref 0.1592
_reflns_Friedel_coverage 0.682
_reflns_Friedel_fraction_full 0.766
_reflns_Friedel_fraction_max 0.766
_reflns_number_gt 4358
_reflns_number_total 5002
_reflns_threshold_expression 'I > 2\s(I)'
_cod_data_source_file c8py01568f2.cif
_cod_data_source_block 1_sq
_cod_depositor_comments 'Adding full bibliography for 1550337--1550338.cif.'
_cod_original_cell_volume 4793.9(5)
_cod_database_code 1550337
_shelx_shelxl_version_number 2014/7
_shelx_space_group_comment
;
The symmetry employed for this shelxl refinement is uniquely defined
by the following loop, which should always be used as a source of
symmetry information in preference to the above space-group names.
They are only intended as comments.
;
_shelx_estimated_absorpt_t_min 0.895
_shelx_estimated_absorpt_t_max 0.972

loop_
_space_group_symop_operation_xyz
'x, y, z'
'-y, x-y, z+2/3'
'-x+y, -x, z+1/3'
'-x, -y, z+1/2'
'y, -x+y, z+1/6'
'x-y, x, z+5/6'

loop_
_atom_site_label
_atom_site_type_symbol
_atom_site_fract_x
_atom_site_fract_y
_atom_site_fract_z
_atom_site_U_iso_or_equiv
_atom_site_adp_type
_atom_site_occupancy
_atom_site_site_symmetry_order
_atom_site_calc_flag
_atom_site_refinement_flags_posn
_atom_site_refinement_flags_adp
S1 S 0.37081(7) 0.33395(7) 0.27029(16) 0.0340(4) Uani 1 1 d . .
P1 P 0.29131(6) 0.42204(7) 0.32748(14) 0.0249(3) Uani 1 1 d . .
C1 C 0.3143(2) 0.3389(2) 0.1610(6) 0.0270(11) Uani 1 1 d . .
C2 C 0.2818(3) 0.3772(3) 0.1827(5) 0.0262(11) Uani 1 1 d . .
C3 C 0.2390(3) 0.3801(3) 0.0936(6) 0.0314(12) Uani 1 1 d . .
H3A H 0.2183 0.4060 0.1083 0.038 Uiso 1 1 calc R U
C4 C 0.2269(3) 0.3449(3) -0.0161(7) 0.0412(14) Uani 1 1 d . .
H4A H 0.1977 0.3465 -0.0748 0.049 Uiso 1 1 calc R U
C5 C 0.2583(3) 0.3071(3) -0.0395(6) 0.0425(15) Uani 1 1 d . .
H5A H 0.2502 0.2833 -0.1138 0.051 Uiso 1 1 calc R U
C6 C 0.3018(3) 0.3049(3) 0.0485(6) 0.0350(13) Uani 1 1 d . .
H6A H 0.3232 0.2800 0.0315 0.042 Uiso 1 1 calc R U
C7 C 0.2303(2) 0.3660(3) 0.4439(6) 0.0291(12) Uani 1 1 d . .
H7A H 0.2484 0.3378 0.4761 0.035 Uiso 1 1 calc R U
C8 C 0.2248(3) 0.4049(3) 0.5561(6) 0.0302(12) Uani 1 1 d . .
H8A H 0.2040 0.4310 0.5259 0.036 Uiso 1 1 calc R U
C9 C 0.1753(3) 0.3534(3) 0.6505(6) 0.0423(15) Uani 1 1 d . .
H9A H 0.1949 0.3272 0.6839 0.051 Uiso 1 1 calc R U
H9B H 0.1692 0.3778 0.7189 0.051 Uiso 1 1 calc R U
C10 C 0.1069(3) 0.3054(3) 0.5943(7) 0.0470(17) Uani 1 1 d . .
H10A H 0.0782 0.2729 0.6570 0.056 Uiso 1 1 calc R U
H10B H 0.0853 0.3311 0.5686 0.056 Uiso 1 1 calc R U
C11 C 0.1118(3) 0.2671(3) 0.4837(7) 0.0386(14) Uani 1 1 d . .
H11A H 0.1305 0.2388 0.5126 0.046 Uiso 1 1 calc R U
C12 C 0.1601(3) 0.3162(3) 0.3870(6) 0.0365(14) Uani 1 1 d . .
H12A H 0.1405 0.3419 0.3517 0.044 Uiso 1 1 calc R U
H12B H 0.1659 0.2907 0.3205 0.044 Uiso 1 1 calc R U
C13 C 0.2942(3) 0.4562(3) 0.6117(6) 0.0342(13) Uani 1 1 d . .
H13A H 0.3204 0.4889 0.5461 0.041 Uiso 1 1 calc R U
C14 C 0.2880(4) 0.4964(4) 0.7195(7) 0.0516(18) Uani 1 1 d . .
H14A H 0.3325 0.5277 0.7510 0.077 Uiso 1 1 calc R U
H14B H 0.2666 0.5212 0.6909 0.077 Uiso 1 1 calc R U
H14C H 0.2610 0.4656 0.7843 0.077 Uiso 1 1 calc R U
C15 C 0.3365(3) 0.4237(4) 0.6564(8) 0.0508(17) Uani 1 1 d . .
H15A H 0.3410 0.3981 0.5896 0.076 Uiso 1 1 calc R U
H15B H 0.3808 0.4589 0.6819 0.076 Uiso 1 1 calc R U
H15C H 0.3139 0.3940 0.7253 0.076 Uiso 1 1 calc R U
C16 C 0.0415(3) 0.2199(4) 0.4273(8) 0.0558(19) Uani 1 1 d . .
H16A H 0.0461 0.1963 0.3574 0.084 Uiso 1 1 calc R U
H16B H 0.0127 0.1875 0.4887 0.084 Uiso 1 1 calc R U
H16C H 0.0215 0.2464 0.4006 0.084 Uiso 1 1 calc R U
C17 C 0.2827(3) 0.4955(3) 0.3020(5) 0.0258(11) Uani 1 1 d . .
C18 C 0.2168(3) 0.4868(3) 0.2876(5) 0.0303(12) Uani 1 1 d . .
H18A H 0.1792 0.4431 0.2864 0.036 Uiso 1 1 calc R U
C19 C 0.2076(3) 0.5419(3) 0.2753(6) 0.0364(14) Uani 1 1 d . .
H19A H 0.1641 0.5356 0.2650 0.044 Uiso 1 1 calc R U
C20 C 0.2630(3) 0.6061(3) 0.2785(7) 0.0411(15) Uani 1 1 d . .
H20A H 0.2567 0.6435 0.2724 0.049 Uiso 1 1 calc R U
C21 C 0.3282(3) 0.6163(3) 0.2906(7) 0.0391(15) Uani 1 1 d . .
H21A H 0.3651 0.6604 0.2914 0.047 Uiso 1 1 calc R U
C22 C 0.3393(3) 0.5614(3) 0.3016(6) 0.0289(12) Uani 1 1 d . .
C23 C 0.4109(3) 0.5752(3) 0.3135(6) 0.0289(12) Uani 1 1 d . .
C24 C 0.4408(3) 0.5587(3) 0.2162(6) 0.0322(12) Uani 1 1 d . .
C25 C 0.5098(3) 0.5775(3) 0.2245(7) 0.0415(15) Uani 1 1 d . .
H25A H 0.5306 0.5675 0.1599 0.050 Uiso 1 1 calc R U
C26 C 0.5463(3) 0.6107(3) 0.3284(7) 0.0425(15) Uani 1 1 d . .
H26A H 0.5920 0.6233 0.3325 0.051 Uiso 1 1 calc R U
C27 C 0.5175(3) 0.6259(3) 0.4270(7) 0.0377(14) Uani 1 1 d . .
H27A H 0.5428 0.6471 0.4979 0.045 Uiso 1 1 calc R U
C28 C 0.4497(3) 0.6089(3) 0.4178(6) 0.0325(13) Uani 1 1 d . .
C29 C 0.4246(4) 0.4954(3) 0.0292(7) 0.0454(16) Uani 1 1 d . .
H29A H 0.3907 0.4727 -0.0340 0.068 Uiso 1 1 calc R U
H29B H 0.4655 0.5309 -0.0079 0.068 Uiso 1 1 calc R U
H29C H 0.4341 0.4633 0.0693 0.068 Uiso 1 1 calc R U
C30 C 0.4527(3) 0.6515(4) 0.6235(6) 0.0458(16) Uani 1 1 d . .
H30A H 0.4242 0.6587 0.6801 0.069 Uiso 1 1 calc R U
H30B H 0.4655 0.6210 0.6603 0.069 Uiso 1 1 calc R U
H30C H 0.4929 0.6942 0.6060 0.069 Uiso 1 1 calc R U
C100 C 0.0694(6) 0.2087(6) 0.0357(12) 0.106(4) Uani 1 1 d . .
H10C H 0.1063 0.2085 0.0808 0.127 Uiso 1 1 calc R U
H10D H 0.0746 0.2536 0.0447 0.127 Uiso 1 1 calc R U
O1 O 0.3800(2) 0.2795(2) 0.2250(6) 0.0562(13) Uani 1 1 d . .
O2 O 0.3353(2) 0.3202(3) 0.3870(5) 0.0532(13) Uani 1 1 d . .
O3 O 0.4309(2) 0.3993(2) 0.2656(5) 0.0494(12) Uani 1 1 d . .
O5 O 0.41642(18) 0.6227(2) 0.5105(4) 0.0375(10) Uani 1 1 d . .
O4 O 0.3997(2) 0.5245(2) 0.1197(4) 0.0373(10) Uani 1 1 d . .
Cl1 Cl -0.00332(17) 0.1522(2) 0.0984(4) 0.1324(14) Uani 1 1 d . .
Cl2 Cl 0.07635(18) 0.19324(18) -0.1266(3) 0.1127(11) Uani 1 1 d . .
H1 H 0.350(3) 0.443(2) 0.370(5) 0.022(13) Uiso 1 1 d . .

loop_
_atom_site_aniso_label
_atom_site_aniso_U_11
_atom_site_aniso_U_22
_atom_site_aniso_U_33
_atom_site_aniso_U_23
_atom_site_aniso_U_13
_atom_site_aniso_U_12
S1 0.0340(7) 0.0364(7) 0.0416(9) 0.0090(6) 0.0056(7) 0.0253(6)
P1 0.0243(6) 0.0302(7) 0.0245(7) 0.0038(6) 0.0024(5) 0.0168(6)
C1 0.027(3) 0.024(2) 0.030(3) 0.005(2) 0.005(2) 0.013(2)
C2 0.027(2) 0.027(2) 0.022(3) 0.002(2) 0.007(2) 0.011(2)
C3 0.036(3) 0.038(3) 0.026(3) 0.003(2) 0.002(2) 0.023(2)
C4 0.043(3) 0.053(4) 0.032(4) 0.002(3) 0.002(3) 0.027(3)
C5 0.051(4) 0.046(3) 0.033(4) -0.006(3) 0.002(3) 0.027(3)
C6 0.038(3) 0.036(3) 0.037(3) 0.001(3) 0.010(3) 0.023(3)
C7 0.026(3) 0.035(3) 0.027(3) 0.006(2) 0.003(2) 0.016(2)
C8 0.032(3) 0.041(3) 0.027(3) 0.006(2) 0.005(2) 0.025(3)
C9 0.044(3) 0.055(4) 0.032(4) 0.008(3) 0.007(3) 0.028(3)
C10 0.031(3) 0.055(4) 0.050(4) 0.014(3) 0.016(3) 0.017(3)
C11 0.031(3) 0.038(3) 0.045(4) 0.010(3) 0.004(3) 0.016(2)
C12 0.031(3) 0.038(3) 0.034(3) 0.005(3) 0.008(3) 0.012(2)
C13 0.038(3) 0.045(3) 0.026(3) 0.000(3) 0.000(3) 0.025(3)
C14 0.058(4) 0.055(4) 0.043(4) -0.009(3) 0.001(3) 0.028(3)
C15 0.042(3) 0.065(4) 0.053(4) -0.005(4) -0.015(3) 0.031(3)
C16 0.038(3) 0.054(4) 0.051(5) 0.012(4) 0.004(3) 0.006(3)
C17 0.033(3) 0.032(3) 0.020(3) -0.002(2) -0.001(2) 0.022(2)
C18 0.031(3) 0.039(3) 0.025(3) 0.003(2) -0.002(2) 0.022(2)
C19 0.035(3) 0.055(4) 0.036(4) -0.004(3) -0.005(3) 0.035(3)
C20 0.047(3) 0.048(3) 0.046(4) -0.007(3) -0.013(3) 0.036(3)
C21 0.042(3) 0.031(3) 0.048(4) -0.003(3) -0.008(3) 0.021(3)
C22 0.031(3) 0.035(3) 0.028(3) 0.000(2) -0.004(2) 0.021(2)
C23 0.026(3) 0.024(2) 0.036(3) 0.004(2) 0.000(2) 0.011(2)
C24 0.036(3) 0.029(3) 0.035(3) 0.005(3) 0.004(3) 0.019(2)
C25 0.033(3) 0.043(3) 0.052(4) 0.002(3) 0.009(3) 0.022(3)
C26 0.029(3) 0.045(3) 0.053(4) 0.004(3) 0.001(3) 0.019(3)
C27 0.033(3) 0.038(3) 0.042(4) 0.000(3) -0.008(3) 0.018(2)
C28 0.033(3) 0.030(3) 0.039(4) 0.004(3) 0.000(3) 0.019(2)
C29 0.059(4) 0.040(3) 0.044(4) 0.005(3) 0.018(3) 0.030(3)
C30 0.040(3) 0.062(4) 0.034(4) -0.008(3) -0.009(3) 0.025(3)
C100 0.129(9) 0.087(7) 0.094(9) 0.006(6) -0.040(8) 0.047(7)
O1 0.064(3) 0.054(3) 0.073(4) -0.004(3) -0.008(3) 0.047(2)
O2 0.059(3) 0.078(3) 0.043(3) 0.020(3) 0.009(2) 0.049(3)
O3 0.035(2) 0.045(2) 0.064(3) 0.013(2) -0.003(2) 0.0164(19)
O5 0.032(2) 0.050(2) 0.031(2) -0.010(2) -0.0094(18) 0.0212(18)
O4 0.038(2) 0.041(2) 0.037(3) -0.0035(19) 0.0011(19) 0.0227(18)
Cl1 0.0893(19) 0.157(3) 0.109(3) -0.008(2) -0.0050(19) 0.030(2)
Cl2 0.121(2) 0.121(2) 0.096(2) 0.0134(19) -0.0002(19) 0.0596(19)

loop_
_atom_type_symbol
_atom_type_description
_atom_type_scat_dispersion_real
_atom_type_scat_dispersion_imag
_atom_type_scat_source
C C 0.0033 0.0016 'International Tables Vol C Tables 4.2.6.8 and 6.1.1.4'
H H 0.0000 0.0000 'International Tables Vol C Tables 4.2.6.8 and 6.1.1.4'
O O 0.0106 0.0060 'International Tables Vol C Tables 4.2.6.8 and 6.1.1.4'
P P 0.1023 0.0942 'International Tables Vol C Tables 4.2.6.8 and 6.1.1.4'
S S 0.1246 0.1234 'International Tables Vol C Tables 4.2.6.8 and 6.1.1.4'
Cl Cl 0.1484 0.1585 'International Tables Vol C Tables 4.2.6.8 and 6.1.1.4'

loop_
_geom_angle_atom_site_label_1
_geom_angle_atom_site_label_2
_geom_angle_atom_site_label_3
_geom_angle
O3 S1 O2 113.3(3)
O3 S1 O1 114.0(3)
O2 S1 O1 114.6(3)
O3 S1 C1 104.7(2)
O2 S1 C1 104.3(3)
O1 S1 C1 104.4(3)
C17 P1 C2 110.6(3)
C17 P1 C7 110.8(2)
C2 P1 C7 111.2(3)
C6 C1 C2 117.6(5)
C6 C1 S1 119.6(4)
C2 C1 S1 122.8(4)
C3 C2 C1 120.5(5)
C3 C2 P1 117.1(4)
C1 C2 P1 122.4(4)
C4 C3 C2 120.3(5)
C5 C4 C3 120.2(6)
C4 C5 C6 119.6(6)
C1 C6 C5 121.8(5)
C12 C7 C8 112.3(4)
C12 C7 P1 112.5(4)
C8 C7 P1 112.9(4)
C9 C8 C13 113.7(5)
C9 C8 C7 108.8(5)
C13 C8 C7 113.2(4)
C10 C9 C8 112.5(6)
C11 C10 C9 112.7(5)
C10 C11 C16 111.2(5)
C10 C11 C12 110.6(5)
C16 C11 C12 111.0(6)
C11 C12 C7 111.5(5)
C14 C13 C8 112.5(5)
C14 C13 C15 108.2(6)
C8 C13 C15 113.8(5)
C22 C17 C18 119.4(5)
C22 C17 P1 121.6(4)
C18 C17 P1 119.0(4)
C19 C18 C17 120.9(5)
C20 C19 C18 119.5(5)
C19 C20 C21 121.0(5)
C20 C21 C22 121.0(5)
C21 C22 C17 118.3(5)
C21 C22 C23 118.9(5)
C17 C22 C23 122.9(4)
C28 C23 C24 119.5(5)
C28 C23 C22 120.3(5)
C24 C23 C22 120.0(5)
O4 C24 C23 116.3(5)
O4 C24 C25 124.6(6)
C23 C24 C25 119.1(6)
C26 C25 C24 119.6(6)
C25 C26 C27 122.3(5)
C26 C27 C28 118.2(6)
O5 C28 C23 116.1(5)
O5 C28 C27 122.7(6)
C23 C28 C27 121.2(6)
Cl1 C100 Cl2 113.4(7)
C28 O5 C30 117.6(4)
C24 O4 C29 117.8(5)

loop_
_geom_bond_atom_site_label_1
_geom_bond_atom_site_label_2
_geom_bond_distance
S1 O3 1.428(4)
S1 O2 1.438(5)
S1 O1 1.437(5)
S1 C1 1.784(6)
P1 C17 1.795(5)
P1 C2 1.812(6)
P1 C7 1.828(6)
C1 C6 1.386(8)
C1 C2 1.412(7)
C2 C3 1.390(8)
C3 C4 1.374(9)
C4 C5 1.383(8)
C5 C6 1.386(9)
C7 C12 1.546(8)
C7 C8 1.536(8)
C8 C9 1.531(8)
C8 C13 1.536(8)
C9 C10 1.508(9)
C10 C11 1.509(10)
C11 C16 1.534(9)
C11 C12 1.518(8)
C13 C14 1.525(9)
C13 C15 1.549(8)
C17 C22 1.402(8)
C17 C18 1.414(7)
C18 C19 1.373(7)
C19 C20 1.368(9)
C20 C21 1.384(8)
C21 C22 1.394(7)
C22 C23 1.499(7)
C23 C28 1.393(8)
C23 C24 1.396(8)
C24 O4 1.351(7)
C24 C25 1.404(8)
C25 C26 1.371(10)
C26 C27 1.377(10)
C27 C28 1.389(8)
C28 O5 1.378(7)
C29 O4 1.439(7)
C30 O5 1.430(8)
C100 Cl1 1.645(13)
C100 Cl2 1.803(14)
